data_4319431
loop_
_publ_author_name
'Patrick C. McGowan'
'Thomas J. Podesta'
'Mark Thornton-Pett'

_publ_contact_author
;
   Patrick McGowan
   School of Chemistry 
   University of Leeds
   Leeds LS2 9JT
   UK
;
_publ_contact_author_email patrickm@chem.leeds.ac.uk
_publ_contact_author_fax '+44 (0)113 2336565'
_publ_contact_author_phone '+44 (0)113 2336404'
_publ_section_title
;
 N-Monofunctionalized 1,4,7-Triazacyclononane Macrocycles as Building
 Blocks in Inorganic Crystal Engineering
;
_journal_name_full 'Inorganic Chemistry'
_journal_page_first 1445
_journal_page_last 1453
_journal_paper_doi 10.1021/ic0006854
_journal_volume 40
_journal_year 2001
_chemical_formula_sum 'C12 H26 Mo N4 O6'
_chemical_formula_weight 418.31
_chemical_name_systematic
; 
 ? 
;
_space_group_IT_number 2
_symmetry_cell_setting triclinic
_symmetry_space_group_name_Hall '-P 1'
_symmetry_space_group_name_H-M 'P -1'
_atom_sites_solution_hydrogens geom
_atom_sites_solution_primary direct
_atom_sites_solution_secondary difmap
_audit_creation_method SHELXL-97
_cell_angle_alpha 72.3960(18)
_cell_angle_beta 82.723(2)
_cell_angle_gamma 89.190(2)
_cell_formula_units_Z 4
_cell_length_a 7.0029(2)
_cell_length_b 14.9415(6)
_cell_length_c 17.2168(4)
_cell_measurement_temperature 150(2)
_cell_volume 1702.71(9)
_computing_cell_refinement 'DENZO-SMN (Otwinowski & Minor, 1996)'
_computing_data_collection 'COLLECT (Nonius, 1999)'
_computing_data_reduction 'DENZO-SMN (Otwinowski & Minor, 1996)'
_computing_molecular_graphics 'ORTEX (McArdle, 1995)'
_computing_publication_material 'local program'
_computing_structure_refinement 'SHELXL-97 (Sheldrick, 1997)'
_computing_structure_solution 'SHELXS-97 (Sheldrick, 1990)'
_diffrn_ambient_temperature 150(2)
_diffrn_detector_area_resol_mean 9.091
_diffrn_measured_fraction_theta_full 0.966
_diffrn_measured_fraction_theta_max 0.966
_diffrn_measurement_device_type 'Nonius KappaCCD area detector diffractometer'
_diffrn_measurement_method
;
Detector set at 30mm from sample with different 2theta offsets 
   1 degree phi exposures for chi=0 degree settings
   1 degree omega exposures for chi=90 degree settings
;
_diffrn_radiation_monochromator graphite
_diffrn_radiation_source 'fine-focus sealed tube'
_diffrn_radiation_type MoK\a
_diffrn_radiation_wavelength 0.71069
_diffrn_reflns_av_R_equivalents 0.0733
_diffrn_reflns_av_sigmaI/netI 0.0665
_diffrn_reflns_limit_h_max 9
_diffrn_reflns_limit_h_min -8
_diffrn_reflns_limit_k_max 19
_diffrn_reflns_limit_k_min -18
_diffrn_reflns_limit_l_max 22
_diffrn_reflns_limit_l_min -22
_diffrn_reflns_number 20790
_diffrn_reflns_theta_full 27.44
_diffrn_reflns_theta_max 27.44
_diffrn_reflns_theta_min 2.17
_exptl_absorpt_coefficient_mu 0.805
_exptl_absorpt_correction_T_max 0.9495
_exptl_absorpt_correction_T_min 0.7442
_exptl_absorpt_correction_type multi-scan
_exptl_absorpt_process_details
;
Using multiple and symmetry-related data measurements via the program SORTAV
 See R.H. Blessing, Acta Cryst (1995), A51, 33-38   
;
_exptl_crystal_colour colourless
_exptl_crystal_density_diffrn 1.632
_exptl_crystal_density_method 'not measured'
_exptl_crystal_description prism
_exptl_crystal_F_000 864
_exptl_crystal_size_max 0.39
_exptl_crystal_size_mid 0.26
_exptl_crystal_size_min 0.07
_refine_diff_density_max 1.220
_refine_diff_density_min -1.254
_refine_diff_density_rms 0.118
_refine_ls_extinction_coef 0.0041(7)
_refine_ls_extinction_expression Fc^*^=kFc[1+0.001xFc^2^\l^3^/sin(2\q)]^-1/4^
_refine_ls_extinction_method SHELXL
_refine_ls_goodness_of_fit_ref 1.039
_refine_ls_hydrogen_treatment mixed
_refine_ls_matrix_type full
_refine_ls_number_parameters 519
_refine_ls_number_reflns 7497
_refine_ls_number_restraints 18
_refine_ls_restrained_S_all 1.038
_refine_ls_R_factor_all 0.0526
_refine_ls_R_factor_gt 0.0438
_refine_ls_shift/su_max 0.002
_refine_ls_shift/su_mean 0.000
_refine_ls_structure_factor_coef Fsqd
_refine_ls_weighting_details 'calc w=1/[\s^2^(Fo^2^)+(0.0577P)^2^+1.1450P] where P=(Fo^2^+2Fc^2^)/3'
_refine_ls_weighting_scheme calc
_refine_ls_wR_factor_gt 0.1119
_refine_ls_wR_factor_ref 0.1187
_reflns_number_gt 6334
_reflns_number_total 7497
_reflns_threshold_expression >2sigma(I)
_cod_data_source_file ic0006854_1.cif
_cod_data_source_block tjp5
_cod_database_code 4319431

loop_
_symmetry_equiv_pos_as_xyz
'x, y, z'
'-x, -y, -z'

loop_
_atom_site_label
_atom_site_type_symbol
_atom_site_fract_x
_atom_site_fract_y
_atom_site_fract_z
_atom_site_U_iso_or_equiv
_atom_site_adp_type
_atom_site_occupancy
_atom_site_symmetry_multiplicity
_atom_site_calc_flag
_atom_site_refinement_flags
_atom_site_disorder_assembly
_atom_site_disorder_group
Mo1 Mo 0.11170(4) 0.152467(17) 0.405568(14) 0.02153(10) Uani 1 1 d . . .
O1 O 0.0899(3) 0.13821(17) 0.51055(14) 0.0300(5) Uani 1 1 d . . .
O2 O 0.2174(3) 0.04922(15) 0.39532(13) 0.0271(5) Uani 1 1 d . . .
O3 O 0.2780(3) 0.24367(15) 0.35628(14) 0.0298(5) Uani 1 1 d . . .
N1 N 0.0050(3) 0.16413(17) 0.27511(15) 0.0227(5) Uani 1 1 d . . .
C1 C -0.1149(4) 0.2481(2) 0.24505(18) 0.0252(6) Uani 1 1 d . . .
H1A H -0.2521 0.2282 0.2533 0.030 Uiso 1 1 calc R . .
H1B H -0.0763 0.2780 0.1855 0.030 Uiso 1 1 calc R . .
C2 C -0.0900(5) 0.3186(2) 0.29084(18) 0.0256(6) Uani 1 1 d . . .
H2A H 0.0391 0.3494 0.2730 0.031 Uiso 1 1 calc R . .
H2B H -0.1879 0.3676 0.2785 0.031 Uiso 1 1 calc R . .
N2 N -0.1120(4) 0.26881(18) 0.38082(15) 0.0249(5) Uani 1 1 d . . .
H2 H -0.0777 0.3122 0.4059 0.030 Uiso 1 1 calc R . .
C3 C -0.3144(5) 0.2384(2) 0.41583(19) 0.0293(7) Uani 1 1 d . . .
H3A H -0.3927 0.2435 0.3707 0.035 Uiso 1 1 calc R . .
H3B H -0.3694 0.2800 0.4477 0.035 Uiso 1 1 calc R . .
C4 C -0.3215(4) 0.1384(2) 0.47091(19) 0.0306(7) Uani 1 1 d . . .
H4A H -0.2827 0.1364 0.5247 0.037 Uiso 1 1 calc R . .
H4B H -0.4546 0.1124 0.4803 0.037 Uiso 1 1 calc R . .
N3 N -0.1895(4) 0.08117(18) 0.43197(15) 0.0255(5) Uani 1 1 d . . .
H3 H -0.1809 0.0237 0.4718 0.031 Uiso 1 1 calc R . .
C5 C -0.2630(5) 0.0603(2) 0.36166(18) 0.0287(7) Uani 1 1 d . . .
H5A H -0.3710 0.1019 0.3442 0.034 Uiso 1 1 calc R . .
H5B H -0.3119 -0.0055 0.3791 0.034 Uiso 1 1 calc R . .
C6 C -0.1039(5) 0.0752(2) 0.29001(18) 0.0258(6) Uani 1 1 d . . .
H6A H -0.0148 0.0221 0.3018 0.031 Uiso 1 1 calc R . .
H6B H -0.1608 0.0763 0.2399 0.031 Uiso 1 1 calc R . .
C7 C 0.1887(4) 0.1698(2) 0.21788(17) 0.0248(6) Uani 1 1 d . . .
H7A H 0.2758 0.1213 0.2458 0.030 Uiso 1 1 calc R . .
H7B H 0.2519 0.2318 0.2081 0.030 Uiso 1 1 calc R . .
C8 C 0.1677(4) 0.1570(2) 0.13557(18) 0.0270(6) Uani 1 1 d . . .
C9 C 0.1716(5) 0.0692(2) 0.1253(2) 0.0339(7) Uani 1 1 d . . .
H9 H 0.1805 0.0148 0.1708 0.041 Uiso 1 1 calc R . .
C10 C 0.1625(5) 0.0611(3) 0.0475(2) 0.0410(8) Uani 1 1 d . . .
H10 H 0.1640 0.0012 0.0390 0.049 Uiso 1 1 calc R . .
C11 C 0.1512(5) 0.1415(3) -0.0168(2) 0.0423(9) Uani 1 1 d . . .
H11 H 0.1469 0.1382 -0.0708 0.051 Uiso 1 1 calc R . .
C12 C 0.1461(5) 0.2264(3) -0.00186(19) 0.0378(8) Uani 1 1 d . . .
H12 H 0.1373 0.2815 -0.0466 0.045 Uiso 1 1 calc R . .
N13 N 0.1531(4) 0.2358(2) 0.07313(16) 0.0313(6) Uani 1 1 d . . .
Mo2 Mo 0.14337(4) 0.650280(16) 0.402495(14) 0.02107(10) Uani 1 1 d . A .
O4 O 0.0799(3) 0.62115(16) 0.50915(13) 0.0285(5) Uani 1 1 d . . .
O5 O 0.2754(3) 0.55714(15) 0.38525(14) 0.0301(5) Uani 1 1 d . . .
O6 O 0.3005(3) 0.74762(15) 0.37400(13) 0.0279(5) Uani 1 1 d . . .
N4 N 0.1006(4) 0.69338(19) 0.25803(15) 0.0278(6) Uani 1 1 d . . .
N5 N -0.0997(4) 0.7540(2) 0.38239(17) 0.0307(6) Uani 1 1 d . . .
H5 H -0.0761 0.7984 0.4082 0.037 Uiso 0.529(10) 1 calc PR A 1
H5 H -0.0906 0.7882 0.4175 0.037 Uiso 0.471(10) 1 d PR A 2
N6 N -0.1261(4) 0.57108(19) 0.39320(16) 0.0325(6) Uani 1 1 d . . .
H6 H -0.1263 0.5132 0.4334 0.039 Uiso 0.529(10) 1 calc PR A 1
H6 H -0.1194 0.5101 0.4242 0.039 Uiso 0.471(10) 1 d PR A 2
C14A C 0.0340(12) 0.7982(6) 0.2414(5) 0.0253(16) Uani 0.529(10) 1 d PU A 1
H14A H 0.1414 0.8379 0.2459 0.030 Uiso 0.529(10) 1 calc PR A 1
H14A H -0.0009 0.8223 0.1849 0.030 Uiso 0.529(10) 1 calc PR A 1
C15A C -0.1369(14) 0.8038(5) 0.3024(4) 0.0271(16) Uani 0.529(10) 1 d PU A 1
H15A H -0.1615 0.8703 0.2986 0.033 Uiso 0.529(10) 1 calc PR A 1
H15A H -0.2528 0.7765 0.2897 0.033 Uiso 0.529(10) 1 calc PR A 1
C16A C -0.2819(9) 0.6907(6) 0.4361(5) 0.0301(17) Uani 0.529(10) 1 d PU A 1
H16A H -0.2619 0.6693 0.4948 0.036 Uiso 0.529(10) 1 calc PR A 1
H16A H -0.3995 0.7285 0.4310 0.036 Uiso 0.529(10) 1 calc PR A 1
C17A C -0.3074(13) 0.6066(7) 0.4066(6) 0.034(2) Uani 0.529(10) 1 d PU A 1
H17A H -0.3920 0.5583 0.4484 0.041 Uiso 0.529(10) 1 calc PR A 1
H17A H -0.3670 0.6256 0.3550 0.041 Uiso 0.529(10) 1 calc PR A 1
C18A C -0.0856(14) 0.5487(5) 0.3080(4) 0.0285(17) Uani 0.529(10) 1 d PU A 1
H18A H 0.0276 0.5082 0.3084 0.034 Uiso 0.529(10) 1 calc PR A 1
H18A H -0.1981 0.5147 0.2999 0.034 Uiso 0.529(10) 1 calc PR A 1
C19A C -0.0482(12) 0.6388(6) 0.2390(4) 0.0279(16) Uani 0.529(10) 1 d PU A 1
H19A H -0.0050 0.6251 0.1868 0.033 Uiso 0.529(10) 1 calc PR A 1
H19A H -0.1678 0.6749 0.2326 0.033 Uiso 0.529(10) 1 calc PR A 1
C14B C -0.0183(14) 0.7693(7) 0.2307(5) 0.0273(19) Uani 0.471(10) 1 d PU A 2
H14B H -0.1464 0.7460 0.2256 0.033 Uiso 0.471(10) 1 calc PR A 2
H14B H 0.0382 0.8098 0.1759 0.033 Uiso 0.471(10) 1 calc PR A 2
C15B C -0.0404(17) 0.8258(6) 0.2910(5) 0.0293(19) Uani 0.471(10) 1 d PU A 2
H15B H -0.1413 0.8730 0.2770 0.035 Uiso 0.471(10) 1 calc PR A 2
H15B H 0.0823 0.8593 0.2885 0.035 Uiso 0.471(10) 1 calc PR A 2
C16B C -0.2918(10) 0.7240(6) 0.3950(6) 0.0278(18) Uani 0.471(10) 1 d PU A 2
H16B H -0.3439 0.7381 0.3419 0.033 Uiso 0.471(10) 1 calc PR A 2
H16B H -0.3701 0.7562 0.4300 0.033 Uiso 0.471(10) 1 calc PR A 2
C17B C -0.2974(15) 0.6189(8) 0.4371(7) 0.031(2) Uani 0.471(10) 1 d PU A 2
H17B H -0.4231 0.5918 0.4337 0.037 Uiso 0.471(10) 1 calc PR A 2
H17B H -0.2824 0.6062 0.4958 0.037 Uiso 0.471(10) 1 calc PR A 2
C18B C -0.1715(14) 0.5724(7) 0.3153(5) 0.0283(19) Uani 0.471(10) 1 d PU A 2
H18B H -0.2727 0.6186 0.2984 0.034 Uiso 0.471(10) 1 calc PR A 2
H18B H -0.2209 0.5097 0.3178 0.034 Uiso 0.471(10) 1 calc PR A 2
C19B C 0.0077(13) 0.5987(7) 0.2539(5) 0.0274(18) Uani 0.471(10) 1 d PU A 2
H19B H -0.0251 0.6073 0.1979 0.033 Uiso 0.471(10) 1 calc PR A 2
H19B H 0.1014 0.5477 0.2663 0.033 Uiso 0.471(10) 1 calc PR A 2
C20 C 0.2976(5) 0.6972(2) 0.21215(18) 0.0310(7) Uani 1 1 d . A .
H20A H 0.3534 0.6343 0.2314 0.037 Uiso 1 1 calc R . .
H20B H 0.3780 0.7415 0.2276 0.037 Uiso 1 1 calc R . .
C21 C 0.3153(5) 0.7260(2) 0.11972(19) 0.0304(7) Uani 1 1 d . . .
C22 C 0.3139(6) 0.6593(3) 0.0782(2) 0.0440(9) Uani 1 1 d . A .
H22 H 0.2994 0.5944 0.1080 0.053 Uiso 1 1 calc R . .
C23 C 0.3338(6) 0.6884(3) -0.0071(2) 0.0529(11) Uani 1 1 d . . .
H23 H 0.3325 0.6440 -0.0366 0.063 Uiso 1 1 calc R A .
C24 C 0.3553(5) 0.7822(3) -0.0479(2) 0.0490(10) Uani 1 1 d . A .
H24 H 0.3688 0.8043 -0.1062 0.059 Uiso 1 1 calc R . .
C25 C 0.3569(5) 0.8441(3) -0.0029(2) 0.0416(9) Uani 1 1 d . . .
H25 H 0.3725 0.9092 -0.0320 0.050 Uiso 1 1 calc R A .
N26 N 0.3377(4) 0.8183(2) 0.07951(16) 0.0328(6) Uani 1 1 d . A .
O1S O -0.1536(5) 0.5136(2) 0.09150(19) 0.0490(7) Uani 1 1 d . . .
H1SA H -0.176(7) 0.529(3) 0.039(3) 0.070(15) Uiso 1 1 d . . .
H1SB H -0.065(7) 0.484(3) 0.097(3) 0.052(15) Uiso 1 1 d . . .
O2S O 0.4324(5) 0.4234(2) 0.32020(19) 0.0438(7) Uani 1 1 d . . .
H2SB H 0.375(7) 0.455(3) 0.343(3) 0.046(13) Uiso 1 1 d . . .
H2SB H 0.375(7) 0.380(3) 0.334(3) 0.045(14) Uiso 1 1 d . . .
O3S O 0.4980(5) 0.4215(3) 0.1606(2) 0.0583(9) Uani 1 1 d . . .
H3SA H 0.462(6) 0.440(3) 0.203(3) 0.046(13) Uiso 1 1 d . . .
H3SB H 0.589(8) 0.442(3) 0.142(3) 0.051(16) Uiso 1 1 d . . .
O4S O 0.1929(5) 0.4198(2) 0.07766(18) 0.0435(7) Uani 1 1 d . . .
H4SA H 0.185(6) 0.370(3) 0.078(3) 0.044(14) Uiso 1 1 d . . .
H4SB H 0.282(7) 0.422(3) 0.098(3) 0.051(14) Uiso 1 1 d . . .
O5S O 0.5936(5) 0.9265(2) 0.15504(19) 0.0488(7) Uani 1 1 d . . .
H5SA H 0.501(7) 0.944(3) 0.195(3) 0.048(12) Uiso 1 1 d . . .
H5SB H 0.518(6) 0.906(3) 0.138(2) 0.031(11) Uiso 1 1 d . . .
O6S O 0.3973(5) 0.9358(2) 0.30512(17) 0.0405(7) Uani 1 1 d . . .
H6SA H 0.368(7) 0.881(4) 0.330(3) 0.056(14) Uiso 1 1 d . . .
H6SB H 0.349(7) 0.955(3) 0.334(3) 0.040(14) Uiso 1 1 d . . .

loop_
_atom_site_aniso_label
_atom_site_aniso_U_11
_atom_site_aniso_U_22
_atom_site_aniso_U_33
_atom_site_aniso_U_23
_atom_site_aniso_U_13
_atom_site_aniso_U_12
Mo1 0.01885(16) 0.02513(16) 0.02136(15) -0.00696(11) -0.00546(10) -0.00041(10)
O1 0.0278(12) 0.0387(13) 0.0260(11) -0.0117(9) -0.0077(9) 0.0011(10)
O2 0.0264(12) 0.0297(11) 0.0264(11) -0.0094(9) -0.0055(8) 0.0022(9)
O3 0.0222(11) 0.0301(11) 0.0367(12) -0.0078(9) -0.0084(9) -0.0018(9)
N1 0.0178(12) 0.0277(13) 0.0235(12) -0.0088(10) -0.0029(9) -0.0003(9)
C1 0.0238(16) 0.0304(16) 0.0213(14) -0.0068(12) -0.0052(11) 0.0011(12)
C2 0.0270(16) 0.0266(15) 0.0229(15) -0.0060(12) -0.0057(11) 0.0023(12)
N2 0.0222(13) 0.0325(14) 0.0227(13) -0.0112(10) -0.0055(10) 0.0022(10)
C3 0.0226(16) 0.0418(18) 0.0245(15) -0.0121(13) -0.0018(12) 0.0051(13)
C4 0.0191(15) 0.0458(19) 0.0249(15) -0.0088(13) -0.0006(11) 0.0001(13)
N3 0.0235(13) 0.0308(13) 0.0212(12) -0.0056(10) -0.0041(10) -0.0016(10)
C5 0.0244(16) 0.0343(16) 0.0284(16) -0.0094(13) -0.0064(12) -0.0061(13)
C6 0.0288(17) 0.0272(15) 0.0247(15) -0.0108(12) -0.0075(12) -0.0020(12)
C7 0.0226(15) 0.0288(15) 0.0226(14) -0.0082(12) -0.0011(11) 0.0005(11)
C8 0.0221(15) 0.0369(17) 0.0229(15) -0.0111(12) -0.0018(11) 0.0017(12)
C9 0.0336(19) 0.0391(18) 0.0309(17) -0.0143(14) -0.0018(13) 0.0025(14)
C10 0.036(2) 0.053(2) 0.043(2) -0.0288(18) -0.0057(15) 0.0064(16)
C11 0.033(2) 0.073(3) 0.0283(18) -0.0253(18) -0.0070(14) 0.0104(17)
C12 0.0325(19) 0.058(2) 0.0219(16) -0.0115(15) -0.0037(13) 0.0084(16)
N13 0.0265(14) 0.0401(15) 0.0250(13) -0.0065(11) -0.0030(10) 0.0021(11)
Mo2 0.01833(15) 0.02279(16) 0.02268(16) -0.00624(11) -0.00631(10) -0.00083(10)
O4 0.0296(12) 0.0312(12) 0.0252(11) -0.0073(9) -0.0082(9) -0.0039(9)
O5 0.0286(12) 0.0299(12) 0.0363(13) -0.0141(10) -0.0111(9) 0.0047(9)
O6 0.0234(11) 0.0281(11) 0.0325(12) -0.0079(9) -0.0081(9) -0.0023(9)
N4 0.0206(13) 0.0392(15) 0.0233(13) -0.0092(11) -0.0014(10) -0.0023(11)
N5 0.0255(15) 0.0395(16) 0.0340(15) -0.0195(12) -0.0096(11) 0.0095(12)
N6 0.0302(15) 0.0341(15) 0.0299(14) -0.0011(11) -0.0120(11) -0.0086(11)
C14A 0.024(4) 0.024(4) 0.026(3) -0.003(3) -0.007(3) 0.003(3)
C15A 0.035(4) 0.028(4) 0.020(3) -0.008(3) -0.012(3) 0.007(3)
C16A 0.015(3) 0.049(5) 0.022(4) -0.005(3) -0.001(2) 0.003(3)
C17A 0.018(3) 0.050(5) 0.027(5) 0.002(4) -0.006(3) -0.010(3)
C18A 0.029(5) 0.032(4) 0.030(4) -0.015(3) -0.012(3) -0.003(3)
C19A 0.032(4) 0.027(4) 0.026(3) -0.010(3) -0.008(3) -0.002(3)
C14B 0.026(5) 0.036(5) 0.019(3) -0.008(3) -0.002(3) 0.003(4)
C15B 0.036(5) 0.022(4) 0.027(4) -0.003(3) -0.005(4) 0.002(3)
C16B 0.018(3) 0.040(4) 0.024(4) -0.009(3) 0.000(3) -0.001(3)
C17B 0.018(4) 0.044(5) 0.031(6) -0.010(4) -0.007(4) 0.000(3)
C18B 0.024(5) 0.034(5) 0.029(4) -0.011(3) -0.004(3) -0.004(3)
C19B 0.030(4) 0.027(4) 0.027(4) -0.009(3) -0.008(3) -0.003(3)
C20 0.0264(17) 0.0366(17) 0.0274(16) -0.0070(13) -0.0016(12) 0.0050(13)
C21 0.0239(16) 0.0401(18) 0.0290(16) -0.0150(14) 0.0015(12) -0.0016(13)
C22 0.042(2) 0.047(2) 0.047(2) -0.0248(18) 0.0070(16) -0.0041(17)
C23 0.042(2) 0.082(3) 0.048(2) -0.045(2) 0.0060(17) -0.007(2)
C24 0.028(2) 0.088(3) 0.0324(19) -0.022(2) 0.0004(14) -0.0061(19)
C25 0.0314(19) 0.057(2) 0.0304(18) -0.0062(16) 0.0009(14) -0.0024(16)
N26 0.0271(15) 0.0405(15) 0.0284(14) -0.0092(12) 0.0022(11) -0.0028(11)
O1S 0.0414(17) 0.0589(19) 0.0410(17) -0.0083(14) -0.0012(13) 0.0042(14)
O2S 0.0516(18) 0.0293(14) 0.0477(16) -0.0155(13) 0.0143(13) -0.0057(13)
O3S 0.048(2) 0.088(3) 0.0393(18) -0.0198(17) -0.0024(14) -0.0183(18)
O4S 0.0423(17) 0.0372(16) 0.0501(17) -0.0092(13) -0.0124(13) 0.0024(13)
O5S 0.0365(17) 0.070(2) 0.0450(16) -0.0279(15) 0.0036(13) -0.0062(14)
O6S 0.0603(19) 0.0305(14) 0.0298(14) -0.0132(12) 0.0084(12) -0.0063(12)

loop_
_atom_type_symbol
_atom_type_description
_atom_type_scat_dispersion_real
_atom_type_scat_dispersion_imag
_atom_type_scat_source
C C 0.0033 0.0016 'International Tables Vol C Tables 4.2.6.8 and 6.1.1.4'
N N 0.0061 0.0033 'International Tables Vol C Tables 4.2.6.8 and 6.1.1.4'
H H 0.0000 0.0000 'International Tables Vol C Tables 4.2.6.8 and 6.1.1.4'
O O 0.0106 0.0060 'International Tables Vol C Tables 4.2.6.8 and 6.1.1.4'
Mo Mo -1.6832 0.6857 'International Tables Vol C Tables 4.2.6.8 and 6.1.1.4'

loop_
_geom_angle_atom_site_label_1
_geom_angle_atom_site_label_2
_geom_angle_atom_site_label_3
_geom_angle
_geom_angle_site_symmetry_1
_geom_angle_site_symmetry_3
_geom_angle_publ_flag
O3 Mo1 O1 107.79(11) . . ?
O3 Mo1 O2 106.88(11) . . ?
O1 Mo1 O2 104.48(10) . . ?
O3 Mo1 N2 84.45(10) . . ?
O1 Mo1 N2 93.90(10) . . ?
O2 Mo1 N2 153.79(9) . . ?
O3 Mo1 N3 153.70(9) . . ?
O1 Mo1 N3 86.05(10) . . ?
O2 Mo1 N3 90.41(10) . . ?
N2 Mo1 N3 72.12(9) . . ?
O3 Mo1 N1 89.45(9) . . ?
O1 Mo1 N1 157.04(10) . . ?
O2 Mo1 N1 84.05(9) . . ?
N2 Mo1 N1 72.27(9) . . ?
N3 Mo1 N1 72.42(8) . . ?
C6 N1 C1 112.1(2) . . ?
C6 N1 C7 111.9(2) . . ?
C1 N1 C7 111.1(2) . . ?
C6 N1 Mo1 104.33(16) . . ?
C1 N1 Mo1 112.86(18) . . ?
C7 N1 Mo1 104.14(16) . . ?
N1 C1 C2 110.6(2) . . ?
N1 C1 H1A 109.5 . . ?
C2 C1 H1A 109.5 . . ?
N1 C1 H1B 109.5 . . ?
C2 C1 H1B 109.5 . . ?
H1A C1 H1B 108.1 . . ?
N2 C2 C1 109.2(2) . . ?
N2 C2 H2A 109.8 . . ?
C1 C2 H2A 109.8 . . ?
N2 C2 H2B 109.8 . . ?
C1 C2 H2B 109.8 . . ?
H2A C2 H2B 108.3 . . ?
C3 N2 C2 113.0(2) . . ?
C3 N2 Mo1 115.61(19) . . ?
C2 N2 Mo1 108.46(19) . . ?
C3 N2 H2 106.4 . . ?
C2 N2 H2 106.4 . . ?
Mo1 N2 H2 106.4 . . ?
N2 C3 C4 110.2(2) . . ?
N2 C3 H3A 109.6 . . ?
C4 C3 H3A 109.6 . . ?
N2 C3 H3B 109.6 . . ?
C4 C3 H3B 109.6 . . ?
H3A C3 H3B 108.1 . . ?
N3 C4 C3 109.6(2) . . ?
N3 C4 H4A 109.7 . . ?
C3 C4 H4A 109.7 . . ?
N3 C4 H4B 109.7 . . ?
C3 C4 H4B 109.7 . . ?
H4A C4 H4B 108.2 . . ?
C4 N3 C5 113.6(2) . . ?
C4 N3 Mo1 107.00(18) . . ?
C5 N3 Mo1 116.36(19) . . ?
C4 N3 H3 106.4 . . ?
C5 N3 H3 106.4 . . ?
Mo1 N3 H3 106.4 . . ?
N3 C5 C6 110.4(2) . . ?
N3 C5 H5A 109.6 . . ?
C6 C5 H5A 109.6 . . ?
N3 C5 H5B 109.6 . . ?
C6 C5 H5B 109.6 . . ?
H5A C5 H5B 108.1 . . ?
N1 C6 C5 111.3(3) . . ?
N1 C6 H6A 109.4 . . ?
C5 C6 H6A 109.4 . . ?
N1 C6 H6B 109.4 . . ?
C5 C6 H6B 109.4 . . ?
H6A C6 H6B 108.0 . . ?
N1 C7 C8 116.0(2) . . ?
N1 C7 H7A 108.3 . . ?
C8 C7 H7A 108.3 . . ?
N1 C7 H7B 108.3 . . ?
C8 C7 H7B 108.3 . . ?
H7A C7 H7B 107.4 . . ?
N13 C8 C9 122.5(3) . . ?
N13 C8 C7 116.5(3) . . ?
C9 C8 C7 121.0(3) . . ?
C8 C9 C10 119.1(3) . . ?
C8 C9 H9 120.5 . . ?
C10 C9 H9 120.5 . . ?
C11 C10 C9 118.7(3) . . ?
C11 C10 H10 120.6 . . ?
C9 C10 H10 120.6 . . ?
C12 C11 C10 119.0(3) . . ?
C12 C11 H11 120.5 . . ?
C10 C11 H11 120.5 . . ?
N13 C12 C11 123.4(3) . . ?
N13 C12 H12 118.3 . . ?
C11 C12 H12 118.3 . . ?
C8 N13 C12 117.4(3) . . ?
O5 Mo2 O6 107.00(11) . . ?
O5 Mo2 O4 106.17(11) . . ?
O6 Mo2 O4 106.78(10) . . ?
O5 Mo2 N5 153.69(10) . . ?
O6 Mo2 N5 86.88(10) . . ?
O4 Mo2 N5 90.33(10) . . ?
O5 Mo2 N6 87.16(11) . . ?
O6 Mo2 N6 153.55(9) . . ?
O4 Mo2 N6 89.81(10) . . ?
N5 Mo2 N6 72.25(10) . . ?
O5 Mo2 N4 86.08(10) . . ?
O6 Mo2 N4 85.76(9) . . ?
O4 Mo2 N4 158.38(10) . . ?
N5 Mo2 N4 72.48(10) . . ?
N6 Mo2 N4 72.76(9) . . ?
C14B N4 C19A 84.7(5) . . ?
C14B N4 C20 117.7(4) . . ?
C19A N4 C20 117.5(4) . . ?
C14B N4 C14A 24.3(3) . . ?
C19A N4 C14A 108.8(4) . . ?
C20 N4 C14A 106.7(4) . . ?
C14B N4 C19B 111.1(5) . . ?
C19A N4 C19B 26.5(3) . . ?
C20 N4 C19B 103.7(4) . . ?
C14A N4 C19B 135.1(5) . . ?
C14B N4 Mo2 115.7(4) . . ?
C19A N4 Mo2 114.8(3) . . ?
C20 N4 Mo2 105.98(17) . . ?
C14A N4 Mo2 101.6(3) . . ?
C19B N4 Mo2 100.7(3) . . ?
C16B N5 C15A 85.1(5) . . ?
C16B N5 C16A 27.5(3) . . ?
C15A N5 C16A 112.3(5) . . ?
C16B N5 C15B 111.9(5) . . ?
C15A N5 C15B 26.9(3) . . ?
C16A N5 C15B 139.2(5) . . ?
C16B N5 Mo2 121.6(4) . . ?
C15A N5 Mo2 120.7(4) . . ?
C16A N5 Mo2 102.2(3) . . ?
C15B N5 Mo2 105.0(4) . . ?
C16B N5 H5 113.9 . . ?
C15A N5 H5 107.0 . . ?
C16A N5 H5 107.0 . . ?
C15B N5 H5 93.5 . . ?
Mo2 N5 H5 107.0 . . ?
C16B N5 H5 105.7 . . ?
C15A N5 H5 116.8 . . ?
C16A N5 H5 95.4 . . ?
C15B N5 H5 105.7 . . ?
Mo2 N5 H5 105.7 . . ?
H5 N5 H5 12.5 . . ?
C17A N6 C18B 87.2(5) . . ?
C17A N6 C18A 113.5(5) . . ?
C18B N6 C18A 26.5(3) . . ?
C17A N6 C17B 22.3(3) . . ?
C18B N6 C17B 108.8(5) . . ?
C18A N6 C17B 135.3(5) . . ?
C17A N6 Mo2 120.2(5) . . ?
C18B N6 Mo2 119.7(4) . . ?
C18A N6 Mo2 105.7(3) . . ?
C17B N6 Mo2 103.1(4) . . ?
C17A N6 H6 105.4 . . ?
C18B N6 H6 117.9 . . ?
C18A N6 H6 105.4 . . ?
C17B N6 H6 98.9 . . ?
Mo2 N6 H6 105.4 . . ?
C17A N6 H6 111.7 . . ?
C18B N6 H6 108.2 . . ?
C18A N6 H6 94.3 . . ?
C17B N6 H6 108.2 . . ?
Mo2 N6 H6 108.2 . . ?
H6 N6 H6 11.2 . . ?
C15A C14A N4 110.5(6) . . ?
C15A C14A H14A 109.6 . . ?
N4 C14A H14A 109.6 . . ?
C15A C14A H14A 109.6 . . ?
N4 C14A H14A 109.6 . . ?
H14A C14A H14A 108.1 . . ?
N5 C15A C14A 109.5(6) . . ?
N5 C15A H15A 109.8 . . ?
C14A C15A H15A 109.8 . . ?
N5 C15A H15A 109.8 . . ?
C14A C15A H15A 109.8 . . ?
H15A C15A H15A 108.2 . . ?
C17A C16A N5 109.9(6) . . ?
C17A C16A H16A 109.7 . . ?
N5 C16A H16A 109.7 . . ?
C17A C16A H16A 109.7 . . ?
N5 C16A H16A 109.7 . . ?
H16A C16A H16A 108.2 . . ?
N6 C17A C16A 107.4(6) . . ?
N6 C17A H17A 110.2 . . ?
C16A C17A H17A 110.2 . . ?
N6 C17A H17A 110.2 . . ?
C16A C17A H17A 110.2 . . ?
H17A C17A H17A 108.5 . . ?
C19A C18A N6 109.6(6) . . ?
C19A C18A H18A 109.7 . . ?
N6 C18A H18A 109.7 . . ?
C19A C18A H18A 109.7 . . ?
N6 C18A H18A 109.7 . . ?
H18A C18A H18A 108.2 . . ?
N4 C19A C18A 108.6(6) . . ?
N4 C19A H19A 110.0 . . ?
C18A C19A H19A 110.0 . . ?
N4 C19A H19A 110.0 . . ?
C18A C19A H19A 110.0 . . ?
H19A C19A H19A 108.4 . . ?
N4 C14B C15B 110.0(7) . . ?
N4 C14B H14B 109.7 . . ?
C15B C14B H14B 109.7 . . ?
N4 C14B H14B 109.7 . . ?
C15B C14B H14B 109.7 . . ?
H14B C14B H14B 108.2 . . ?
C14B C15B N5 108.2(6) . . ?
C14B C15B H15B 110.1 . . ?
N5 C15B H15B 110.1 . . ?
C14B C15B H15B 110.1 . . ?
N5 C15B H15B 110.1 . . ?
H15B C15B H15B 108.4 . . ?
N5 C16B C17B 107.0(7) . . ?
N5 C16B H16B 110.3 . . ?
C17B C16B H16B 110.3 . . ?
N5 C16B H16B 110.3 . . ?
C17B C16B H16B 110.3 . . ?
H16B C16B H16B 108.6 . . ?
C16B C17B N6 109.6(7) . . ?
C16B C17B H17B 109.8 . . ?
N6 C17B H17B 109.8 . . ?
C16B C17B H17B 109.8 . . ?
N6 C17B H17B 109.8 . . ?
H17B C17B H17B 108.2 . . ?
N6 C18B C19B 108.9(7) . . ?
N6 C18B H18B 109.9 . . ?
C19B C18B H18B 109.9 . . ?
N6 C18B H18B 109.9 . . ?
C19B C18B H18B 109.9 . . ?
H18B C18B H18B 108.3 . . ?
C18B C19B N4 109.7(7) . . ?
C18B C19B H19B 109.7 . . ?
N4 C19B H19B 109.7 . . ?
C18B C19B H19B 109.7 . . ?
N4 C19B H19B 109.7 . . ?
H19B C19B H19B 108.2 . . ?
N4 C20 C21 117.5(3) . . ?
N4 C20 H20A 107.9 . . ?
C21 C20 H20A 107.9 . . ?
N4 C20 H20B 107.9 . . ?
C21 C20 H20B 107.9 . . ?
H20A C20 H20B 107.2 . . ?
N26 C21 C22 121.8(3) . . ?
N26 C21 C20 117.0(3) . . ?
C22 C21 C20 121.1(3) . . ?
C23 C22 C21 119.4(4) . . ?
C23 C22 H22 120.3 . . ?
C21 C22 H22 120.3 . . ?
C24 C23 C22 118.7(4) . . ?
C24 C23 H23 120.7 . . ?
C22 C23 H23 120.7 . . ?
C23 C24 C25 118.8(4) . . ?
C23 C24 H24 120.6 . . ?
C25 C24 H24 120.6 . . ?
N26 C25 C24 124.0(4) . . ?
N26 C25 H25 118.0 . . ?
C24 C25 H25 118.0 . . ?
C25 N26 C21 117.2(3) . . ?
H1SA O1S H1SB 110(5) . . ?
H2SB O2S H2SB 103(5) . . ?
H3SA O3S H3SB 109(5) . . ?
H4SA O4S H4SB 105(5) . . ?
H5SA O5S H5SB 93(4) . . ?
H6SA O6S H6SB 96(5) . . ?

loop_
_geom_bond_atom_site_label_1
_geom_bond_atom_site_label_2
_geom_bond_distance
_geom_bond_site_symmetry_2
_geom_bond_publ_flag
Mo1 O3 1.740(2) . ?
Mo1 O1 1.742(2) . ?
Mo1 O2 1.749(2) . ?
Mo1 N2 2.303(3) . ?
Mo1 N3 2.306(3) . ?
Mo1 N1 2.412(2) . ?
N1 C6 1.479(4) . ?
N1 C1 1.495(4) . ?
N1 C7 1.505(4) . ?
C1 C2 1.517(4) . ?
C1 H1A 0.9900 . ?
C1 H1B 0.9900 . ?
C2 N2 1.491(4) . ?
C2 H2A 0.9900 . ?
C2 H2B 0.9900 . ?
N2 C3 1.488(4) . ?
N2 H2 0.9300 . ?
C3 C4 1.506(4) . ?
C3 H3A 0.9900 . ?
C3 H3B 0.9900 . ?
C4 N3 1.484(4) . ?
C4 H4A 0.9900 . ?
C4 H4B 0.9900 . ?
N3 C5 1.489(4) . ?
N3 H3 0.9300 . ?
C5 C6 1.518(4) . ?
C5 H5A 0.9900 . ?
C5 H5B 0.9900 . ?
C6 H6A 0.9900 . ?
C6 H6B 0.9900 . ?
C7 C8 1.511(4) . ?
C7 H7A 0.9900 . ?
C7 H7B 0.9900 . ?
C8 N13 1.346(4) . ?
C8 C9 1.375(5) . ?
C9 C10 1.390(5) . ?
C9 H9 0.9500 . ?
C10 C11 1.376(5) . ?
C10 H10 0.9500 . ?
C11 C12 1.367(5) . ?
C11 H11 0.9500 . ?
C12 N13 1.348(4) . ?
C12 H12 0.9500 . ?
Mo2 O5 1.739(2) . ?
Mo2 O6 1.744(2) . ?
Mo2 O4 1.753(2) . ?
Mo2 N5 2.274(3) . ?
Mo2 N6 2.290(3) . ?
Mo2 N4 2.430(2) . ?
N4 C14B 1.397(9) . ?
N4 C19A 1.459(7) . ?
N4 C20 1.493(4) . ?
N4 C14A 1.579(8) . ?
N4 C19B 1.590(8) . ?
N5 C16B 1.394(7) . ?
N5 C15A 1.409(7) . ?
N5 C16A 1.608(8) . ?
N5 C15B 1.621(8) . ?
N5 H5 0.9300 . ?
N5 H5 0.9100 . ?
N6 C17A 1.388(10) . ?
N6 C18B 1.411(8) . ?
N6 C18A 1.591(8) . ?
N6 C17B 1.610(11) . ?
N6 H6 0.9300 . ?
N6 H6 0.9100 . ?
C14A C15A 1.508(12) . ?
C14A H14A 0.9900 . ?
C14A H14A 0.9900 . ?
C15A H15A 0.9900 . ?
C15A H15A 0.9900 . ?
C16A C17A 1.511(12) . ?
C16A H16A 0.9900 . ?
C16A H16A 0.9900 . ?
C17A H17A 0.9900 . ?
C17A H17A 0.9900 . ?
C18A C19A 1.502(11) . ?
C18A H18A 0.9900 . ?
C18A H18A 0.9900 . ?
C19A H19A 0.9900 . ?
C19A H19A 0.9900 . ?
C14B C15B 1.516(13) . ?
C14B H14B 0.9900 . ?
C14B H14B 0.9900 . ?
C15B H15B 0.9900 . ?
C15B H15B 0.9900 . ?
C16B C17B 1.515(14) . ?
C16B H16B 0.9900 . ?
C16B H16B 0.9900 . ?
C17B H17B 0.9900 . ?
C17B H17B 0.9900 . ?
C18B C19B 1.507(12) . ?
C18B H18B 0.9900 . ?
C18B H18B 0.9900 . ?
C19B H19B 0.9900 . ?
C19B H19B 0.9900 . ?
C20 C21 1.507(4) . ?
C20 H20A 0.9900 . ?
C20 H20B 0.9900 . ?
C21 N26 1.344(4) . ?
C21 C22 1.392(5) . ?
C22 C23 1.390(5) . ?
C22 H22 0.9500 . ?
C23 C24 1.364(6) . ?
C23 H23 0.9500 . ?
C24 C25 1.375(6) . ?
C24 H24 0.9500 . ?
C25 N26 1.342(4) . ?
C25 H25 0.9500 . ?
O1S H1SA 0.90(5) . ?
O1S H1SB 0.75(5) . ?
O2S H2SB 0.78(5) . ?
O2S H2SB 0.72(5) . ?
O3S H3SA 0.86(5) . ?
O3S H3SB 0.70(5) . ?
O4S H4SA 0.75(5) . ?
O4S H4SB 0.76(5) . ?
O5S H5SA 0.98(5) . ?
O5S H5SB 0.74(4) . ?
O6S H6SA 0.82(5) . ?
O6S H6SB 0.70(5) . ?

loop_
_geom_hbond_atom_site_label_D
_geom_hbond_atom_site_label_H
_geom_hbond_atom_site_label_A
_geom_hbond_distance_DH
_geom_hbond_distance_HA
_geom_hbond_distance_DA
_geom_hbond_angle_DHA
_geom_hbond_site_symmetry_A
N2 H2 O4 0.93 2.00 2.889(3) 159.0 2_566
N3 H3 O2 0.93 2.20 3.006(3) 144.6 2_556
N3 H3 O1 0.93 2.43 3.219(4) 142.4 2_556
O1S H1SA O4S 0.90(5) 1.94(5) 2.827(4) 170(4) 2_565
O2S H2SB O5 0.78(5) 1.96(5) 2.727(4) 166(5) .
O2S H2SB O3 0.72(5) 2.07(5) 2.769(4) 164(5) .
O3S H3SA O2S 0.86(5) 1.94(5) 2.736(5) 152(4) .
O3S H3SB O1S 0.70(5) 2.06(5) 2.763(5) 174(6) 1_655
O4S H4SA N13 0.75(5) 2.05(5) 2.792(4) 177(5) .
O4S H4SB O3S 0.76(5) 1.96(5) 2.721(5) 175(5) .
O5S H5SA O6S 0.98(5) 1.91(5) 2.810(4) 152(4) .
O5S H5SB N26 0.74(4) 2.35(4) 3.076(4) 167(4) .
O6S H6SA O6 0.82(5) 1.94(5) 2.758(4) 171(5) .
O6S H6SB O2 0.70(5) 2.14(5) 2.811(4) 164(5) 1_565
